data_7221016
loop_
_publ_author_name
'Bontchev, R.P.'
'Sevov, S.C.'

_publ_section_title
;
 Hydrothermal synthesis and characterization of two ammonium-templated
 cobalt aluminophosphates
;
_journal_name_full 'Journal of Materials Chemistry'
_journal_page_first 2679
_journal_page_last 2682
_journal_volume 9
_journal_year 1999
_chemical_formula_sum 'Al1.908 Co0.092 H10.092 N2 O10 P2'
_chemical_name_systematic
;
(N H4)2 (Co0.046 Al0.954)2 (P O4)2 ((O H)0.954 (H2 O)0.046)2
;
_space_group_IT_number 19
_symmetry_space_group_name_Hall 'P 2ac 2ab'
_symmetry_space_group_name_H-M 'P 21 21 21'
_cell_angle_alpha 90
_cell_angle_beta 90
_cell_angle_gamma 90
_cell_formula_units_Z 4
_cell_length_a 9.429
_cell_length_b 9.592
_cell_length_c 9.897
_cell_volume 895.114
_citation_journal_id_ASTM JMACEP
_cod_data_source_file Bontchev_JMACEP_1999_135.cif
_cod_data_source_block H10.092Al1.908Co0.092N2O10P2
_cod_original_cell_volume 895.1141
_cod_original_formula_sum 'H10.092 Al1.908 Co0.092 N2 O10 P2'
_cod_database_code 7221016

loop_
_symmetry_equiv_pos_as_xyz
x,y,z
-x+1/2,-y,z+1/2
x+1/2,-y+1/2,-z
-x,y+1/2,-z+1/2

loop_
_atom_site_label
_atom_site_type_symbol
_atom_site_fract_x
_atom_site_fract_y
_atom_site_fract_z
_atom_site_occupancy
_atom_site_U_iso_or_equiv
O1 O-2 0.932 0.3473 0.7154 1 0.0
P2 P+5 0.9235 0.2078 0.6426 1 0.0
N2 N-3 0.477 0.1626 0.0053 1 0.0
O7 O-2 0.7686 0.1652 0.6219 1 0.0
Al1 Al+3 0.6019 0.2599 0.6389 0.942 0.0
P1 P+5 0.9192 0.5152 0.3606 1 0.0
O5 O-2 0.7794 0.6964 0.6382 1 0.0
Co2 Co+2 0.8484 0.5238 0.6767 0.034 0.0
Co1 Co+2 0.6019 0.2599 0.6389 0.058 0.0
O2 O-2 0.9483 0.5333 0.5115 1 0.0
O6 O-2 0.018 0.4059 0.3003 1 0.0
O8 O-2 0.9536 0.6557 0.2925 1 0.0
N1 N-3 0.2436 0.4131 0.6858 1 0.0
Al2 Al+3 0.8484 0.5238 0.6767 0.966 0.0
O9 O-2 0.9893 0.2187 0.5026 1 0.0
O10 O-2 0.9951 0.0958 0.7265 1 0.0
O3 O-2 0.7633 0.4778 0.3368 1 0.0
O4 O-2 0.6942 0.4311 0.5916 1 0.0
